data_4501802
loop_
_publ_author_name
'Kavuru, Padmini'
'Aboarayes, Dalia'
'Arora, Kapildev K.'
'Clarke, Heather D.'
'Kennedy, Alyssa'
'Marshall, Lissette'
'Ong, Tien Teng'
'Perman, Jason'
'Pujari, Twarita'
'Wojtas, \/Lukasz'
'Zaworotko, Michael J.'

_publ_section_title
;
 Hierarchy of Supramolecular Synthons: Persistent Hydrogen Bonds Between
 Carboxylates and Weakly Acidic Hydroxyl Moieties in Cocrystals of
 Zwitterions
;
_journal_coden_ASTM CGDEFU
_journal_issue 8
_journal_name_full 'Crystal Growth & Design'
_journal_page_first 3568
_journal_page_last 3584
_journal_paper_doi 10.1021/cg100484a
_journal_volume 10
_journal_year 2010
_chemical_formula_sum 'C13 H13 N O8'
_chemical_formula_weight 311.24
_space_group_IT_number 14
_symmetry_cell_setting monoclinic
_symmetry_space_group_name_Hall '-P 2ybc'
_symmetry_space_group_name_H-M 'P 1 21/c 1'
_atom_sites_solution_hydrogens geom
_atom_sites_solution_primary direct
_atom_sites_solution_secondary difmap
_audit_creation_method SHELXL-97
_cell_angle_alpha 90.00
_cell_angle_beta 107.096(4)
_cell_angle_gamma 90.00
_cell_formula_units_Z 4
_cell_length_a 7.4831(6)
_cell_length_b 14.696(1)
_cell_length_c 12.614(1)
_cell_measurement_temperature 100(2)
_cell_volume 1325.89(18)
_computing_cell_refinement 'SAINT (Bruker, 2002)'
_computing_data_collection 'SMART (Bruker, 2002)'
_computing_data_reduction 'SAINT (Bruker, 2002)'
_computing_publication_material 'SHELXL-97 (Sheldrick, 1997)'
_computing_structure_refinement 'SHELXL-97 (Sheldrick, 1997)'
_computing_structure_solution 'SHELXS-97 (Sheldrick, 1990)'
_diffrn_ambient_temperature 100(2)
_diffrn_measured_fraction_theta_full 0.968
_diffrn_measured_fraction_theta_max 0.968
_diffrn_measurement_device_type 'BRUKER SMART APEXII CCD'
_diffrn_measurement_method 'omega scans'
_diffrn_radiation_monochromator graphite
_diffrn_radiation_source 'fine-focus sealed tube'
_diffrn_radiation_type CuK\a
_diffrn_radiation_wavelength 1.54178
_diffrn_reflns_av_R_equivalents 0.0488
_diffrn_reflns_av_sigmaI/netI 0.0333
_diffrn_reflns_limit_h_max 7
_diffrn_reflns_limit_h_min -8
_diffrn_reflns_limit_k_max 17
_diffrn_reflns_limit_k_min -17
_diffrn_reflns_limit_l_max 15
_diffrn_reflns_limit_l_min -14
_diffrn_reflns_number 10975
_diffrn_reflns_theta_full 66.57
_diffrn_reflns_theta_max 66.57
_diffrn_reflns_theta_min 4.74
_exptl_absorpt_coefficient_mu 1.141
_exptl_absorpt_correction_T_max 0.8944
_exptl_absorpt_correction_T_min 0.6582
_exptl_absorpt_correction_type multi-scan
_exptl_absorpt_process_details 'SADABS; (Sheldrick, 2003)'
_exptl_crystal_colour colourless
_exptl_crystal_density_diffrn 1.559
_exptl_crystal_density_method 'not measured'
_exptl_crystal_description block
_exptl_crystal_F_000 648
_exptl_crystal_size_max 0.40
_exptl_crystal_size_mid 0.20
_exptl_crystal_size_min 0.10
_refine_diff_density_max 0.273
_refine_diff_density_min -0.393
_refine_diff_density_rms 0.062
_refine_ls_extinction_method none
_refine_ls_goodness_of_fit_ref 1.043
_refine_ls_hydrogen_treatment mixed
_refine_ls_matrix_type full
_refine_ls_number_parameters 207
_refine_ls_number_reflns 2255
_refine_ls_number_restraints 0
_refine_ls_restrained_S_all 1.043
_refine_ls_R_factor_all 0.0442
_refine_ls_R_factor_gt 0.0417
_refine_ls_shift/su_max 0.003
_refine_ls_shift/su_mean 0.000
_refine_ls_structure_factor_coef Fsqd
_refine_ls_weighting_details 'calc w=1/[\s^2^(Fo^2^)+(0.0810P)^2^+0.4381P] where P=(Fo^2^+2Fc^2^)/3'
_refine_ls_weighting_scheme calc
_refine_ls_wR_factor_gt 0.1176
_refine_ls_wR_factor_ref 0.1199
_reflns_number_gt 2075
_reflns_number_total 2255
_reflns_threshold_expression >2sigma(I)
_cod_data_source_file cg100484a_si_011.cif
_cod_data_source_block GALINA
_cod_original_sg_symbol_H-M P21/c
_cod_database_code 4501802

loop_
_symmetry_equiv_pos_as_xyz
'x, y, z'
'-x, y+1/2, -z+1/2'
'-x, -y, -z'
'x, -y-1/2, z-1/2'

loop_
_atom_site_label
_atom_site_type_symbol
_atom_site_fract_x
_atom_site_fract_y
_atom_site_fract_z
_atom_site_U_iso_or_equiv
_atom_site_adp_type
_atom_site_occupancy
_atom_site_symmetry_multiplicity
_atom_site_calc_flag
_atom_site_refinement_flags
C2 C 0.9130(2) 1.05565(12) 0.84122(14) 0.0228(4) Uani 1 1 d .
H2 H 0.9872 1.1041 0.8274 0.027 Uiso 1 1 calc R
C3 C 0.7296(2) 1.07102(12) 0.83669(13) 0.0216(4) Uani 1 1 d .
H3 H 0.6768 1.1300 0.8205 0.026 Uiso 1 1 calc R
C4 C 0.6223(2) 0.99925(11) 0.85600(12) 0.0181(4) Uani 1 1 d .
C5 C 0.7038(2) 0.91354(12) 0.87895(14) 0.0224(4) Uani 1 1 d .
H5 H 0.6323 0.8634 0.8913 0.027 Uiso 1 1 calc R
C6 C 0.8881(2) 0.90184(12) 0.88367(15) 0.0243(4) Uani 1 1 d .
H6 H 0.9451 0.8437 0.9001 0.029 Uiso 1 1 calc R
C7 C 0.4201(2) 1.01381(11) 0.85192(12) 0.0182(4) Uani 1 1 d .
C11 C -0.1211(2) 0.11337(10) 0.47007(14) 0.0185(4) Uani 1 1 d .
C12 C -0.1341(2) 0.15776(11) 0.37103(13) 0.0193(4) Uani 1 1 d .
H12 H -0.2468 0.1552 0.3116 0.023 Uiso 1 1 calc R
C13 C 0.0182(2) 0.20590(11) 0.35927(13) 0.0188(4) Uani 1 1 d .
C14 C 0.1839(2) 0.20936(10) 0.44659(13) 0.0190(4) Uani 1 1 d .
C15 C 0.1956(2) 0.16415(10) 0.54534(13) 0.0187(4) Uani 1 1 d .
C16 C 0.0443(2) 0.11635(11) 0.55790(13) 0.0191(4) Uani 1 1 d .
H16 H 0.0525 0.0858 0.6255 0.023 Uiso 1 1 calc R
C17 C -0.2849(2) 0.06364(11) 0.48309(13) 0.0195(4) Uani 1 1 d .
N1 N 0.98702(19) 0.97276(10) 0.86494(11) 0.0207(3) Uani 1 1 d .
H1 H 1.1051 0.9644 0.8684 0.025 Uiso 1 1 calc R
O13 O 0.02017(16) 0.25337(8) 0.26630(9) 0.0219(3) Uani 1 1 d .
H13 H -0.0855 0.2500 0.2190 0.033 Uiso 1 1 calc R
O14 O 0.33727(16) 0.25592(8) 0.43901(10) 0.0226(3) Uani 1 1 d .
H14 H 0.3075 0.2892 0.3824 0.034 Uiso 1 1 calc R
O15 O 0.36316(15) 0.17076(8) 0.62647(9) 0.0238(3) Uani 1 1 d .
H15 H 0.3574 0.1418 0.6828 0.036 Uiso 1 1 calc R
O71 O 0.34479(15) 0.95004(8) 0.89002(9) 0.0212(3) Uani 1 1 d .
O72 O 0.34214(15) 1.08642(8) 0.81268(9) 0.0213(3) Uani 1 1 d .
O171 O -0.27858(17) 0.03482(9) 0.57957(10) 0.0255(3) Uani 1 1 d .
H171 H -0.385(3) -0.0004(16) 0.5842(18) 0.038 Uiso 1 1 d .
O172 O -0.42476(16) 0.05163(8) 0.39882(10) 0.0265(3) Uani 1 1 d .
O1W O 0.70567(17) 0.23616(9) 0.10817(11) 0.0309(3) Uani 1 1 d .
H1W H 0.6084 0.2705 0.0923 0.056(8) Uiso 1 1 d R
H2W H 0.6735 0.1777 0.0978 0.056(8) Uiso 1 1 d R

loop_
_atom_site_aniso_label
_atom_site_aniso_U_11
_atom_site_aniso_U_22
_atom_site_aniso_U_33
_atom_site_aniso_U_23
_atom_site_aniso_U_13
_atom_site_aniso_U_12
C2 0.0165(9) 0.0262(9) 0.0263(9) 0.0029(7) 0.0070(7) -0.0030(6)
C3 0.0162(9) 0.0238(8) 0.0245(9) 0.0018(7) 0.0056(6) 0.0011(6)
C4 0.0150(8) 0.0237(8) 0.0158(8) -0.0016(6) 0.0052(6) -0.0003(6)
C5 0.0154(9) 0.0231(9) 0.0308(9) -0.0012(7) 0.0101(7) -0.0021(6)
C6 0.0193(9) 0.0222(9) 0.0331(10) -0.0009(7) 0.0104(7) 0.0019(6)
C7 0.0168(9) 0.0208(8) 0.0164(8) -0.0027(6) 0.0039(6) -0.0012(6)
C11 0.0145(9) 0.0180(8) 0.0241(8) -0.0045(6) 0.0073(6) -0.0006(6)
C12 0.0153(8) 0.0207(8) 0.0214(8) -0.0031(6) 0.0047(6) 0.0003(6)
C13 0.0185(8) 0.0187(8) 0.0199(8) -0.0014(6) 0.0066(6) -0.0003(6)
C14 0.0148(8) 0.0181(8) 0.0255(9) -0.0027(6) 0.0082(6) -0.0017(6)
C15 0.0145(8) 0.0176(8) 0.0235(8) -0.0024(6) 0.0045(6) 0.0010(6)
C16 0.0185(9) 0.0183(8) 0.0217(8) -0.0006(6) 0.0077(6) 0.0008(6)
C17 0.0179(9) 0.0194(8) 0.0217(8) -0.0029(6) 0.0067(6) 0.0001(6)
N1 0.0105(7) 0.0300(8) 0.0228(7) -0.0010(6) 0.0071(5) 0.0000(5)
O13 0.0177(7) 0.0270(6) 0.0197(6) 0.0023(5) 0.0036(5) -0.0042(4)
O14 0.0145(6) 0.0270(7) 0.0253(6) 0.0045(5) 0.0042(5) -0.0055(4)
O15 0.0159(6) 0.0292(7) 0.0237(6) 0.0057(5) 0.0021(5) -0.0027(5)
O71 0.0125(6) 0.0236(6) 0.0292(7) 0.0016(5) 0.0087(5) -0.0006(4)
O72 0.0164(6) 0.0236(6) 0.0240(6) 0.0019(5) 0.0059(5) 0.0043(4)
O171 0.0206(7) 0.0333(7) 0.0251(7) -0.0001(5) 0.0105(5) -0.0065(5)
O172 0.0180(7) 0.0331(7) 0.0270(7) -0.0016(5) 0.0044(5) -0.0066(5)
O1W 0.0172(7) 0.0305(7) 0.0394(8) 0.0099(5) -0.0006(5) -0.0028(5)

loop_
_atom_type_symbol
_atom_type_description
_atom_type_scat_dispersion_real
_atom_type_scat_dispersion_imag
_atom_type_scat_source
C C 0.0181 0.0091 'International Tables Vol C Tables 4.2.6.8 and 6.1.1.4'
H H 0.0000 0.0000 'International Tables Vol C Tables 4.2.6.8 and 6.1.1.4'
N N 0.0311 0.0180 'International Tables Vol C Tables 4.2.6.8 and 6.1.1.4'
O O 0.0492 0.0322 'International Tables Vol C Tables 4.2.6.8 and 6.1.1.4'

loop_
_geom_angle_atom_site_label_1
_geom_angle_atom_site_label_2
_geom_angle_atom_site_label_3
_geom_angle
N1 C2 C3 120.15(15)
N1 C2 H2 119.9
C3 C2 H2 119.9
C2 C3 C4 119.25(16)
C2 C3 H3 120.4
C4 C3 H3 120.4
C3 C4 C5 118.89(15)
C3 C4 C7 120.64(15)
C5 C4 C7 120.47(15)
C6 C5 C4 119.66(16)
C6 C5 H5 120.2
C4 C5 H5 120.2
N1 C6 C5 119.67(15)
N1 C6 H6 120.2
C5 C6 H6 120.2
O72 C7 O71 125.39(15)
O72 C7 C4 118.72(14)
O71 C7 C4 115.89(14)
C12 C11 C16 120.67(15)
C12 C11 C17 119.48(14)
C16 C11 C17 119.84(15)
C13 C12 C11 119.63(15)
C13 C12 H12 120.2
C11 C12 H12 120.2
O13 C13 C12 124.64(14)
O13 C13 C14 115.25(14)
C12 C13 C14 120.10(15)
O14 C14 C15 118.02(14)
O14 C14 C13 122.24(15)
C15 C14 C13 119.75(15)
O15 C15 C16 123.51(14)
O15 C15 C14 115.97(14)
C16 C15 C14 120.52(15)
C15 C16 C11 119.33(15)
C15 C16 H16 120.3
C11 C16 H16 120.3
O172 C17 O171 122.97(16)
O172 C17 C11 118.94(14)
O171 C17 C11 118.09(14)
C2 N1 C6 122.37(14)
C2 N1 H1 118.8
C6 N1 H1 118.8
C13 O13 H13 109.5
C14 O14 H14 109.5
C15 O15 H15 109.5
C17 O171 H171 115.8(13)
H1W O1W H2W 111.0

loop_
_geom_bond_atom_site_label_1
_geom_bond_atom_site_label_2
_geom_bond_distance
C2 N1 1.335(2)
C2 C3 1.376(2)
C2 H2 0.9500
C3 C4 1.389(2)
C3 H3 0.9500
C4 C5 1.392(2)
C4 C7 1.515(2)
C5 C6 1.374(2)
C5 H5 0.9500
C6 N1 1.339(2)
C6 H6 0.9500
C7 O72 1.247(2)
C7 O71 1.259(2)
C11 C12 1.387(2)
C11 C16 1.398(2)
C11 C17 1.477(2)
C12 C13 1.386(2)
C12 H12 0.9500
C13 O13 1.368(2)
C13 C14 1.397(2)
C14 O14 1.3635(19)
C14 C15 1.392(2)
C15 O15 1.3692(19)
C15 C16 1.381(2)
C16 H16 0.9500
C17 O172 1.266(2)
C17 O171 1.276(2)
N1 H1 0.8800
O13 H13 0.8400
O14 H14 0.8400
O15 H15 0.8400
O171 H171 0.97(2)
O1W H1W 0.8596
O1W H2W 0.8909

loop_
_geom_hbond_atom_site_label_D
_geom_hbond_atom_site_label_H
_geom_hbond_atom_site_label_A
_geom_hbond_distance_DH
_geom_hbond_distance_HA
_geom_hbond_distance_DA
_geom_hbond_angle_DHA
_geom_hbond_site_symmetry_A
N1 H1 O71 0.88 1.75 2.6232(17) 174.0 1_655
O13 H13 O1W 0.84 1.78 2.6118(16) 172.8 1_455
O14 H14 O72 0.84 2.08 2.8183(16) 146.9 4_575
O14 H14 O13 0.84 2.28 2.7090(16) 112.1 .
O15 H15 O72 0.84 1.86 2.7010(16) 175.5 1_545
O171 H171 O172 0.97(2) 1.68(2) 2.6405(17) 173(2) 3_456
O1W H1W O15 0.86 2.18 2.9735(18) 152.8 4_565
O1W H1W O14 0.86 2.39 2.9510(17) 123.5 4_565
O1W H2W O71 0.89 1.89 2.7633(18) 165.3 3_666
